data_4323968
loop_
_publ_author_name
'Wengan Wu'
'J. Anand Subramony'
'Phillip E. Fanwick'
'Richard A. Walton'

_publ_contact_author
;
     Richard A. Walton
     Department of Chemistry
     Purdue University
     W. Lafayette
     IN 47907
     USA
;
_publ_contact_author_email Walton@chem.purdue.edu
_publ_contact_author_fax '(317) 494 0239'
_publ_contact_author_phone '(317) 494 5464'
_publ_section_title
;
 Reactions of the Dirhenium(II) Complexes Re~2~X~4~(\m-dppm)~2~ (X = Cl,
 Br; dppm = Ph~2~PCH~2~PPh~2~) with Isocyanides. 11.1 A Triply Bonded
 Dirhenium Complex Containing a Labile Acetonitrile Ligand. Synthesis,
 Structural Characterization, and Reactivity of
 [(XylNC)(CH~3~CN)ClRe(\m-dppm)~2~ReCl~2~(CO)]O~3~SCF~3~
;
_journal_name_full 'Inorganic Chemistry'
_journal_page_first 6784
_journal_page_last 6788
_journal_paper_doi 10.1021/ic9604831
_journal_volume 35
_journal_year 1996
_chemical_formula_sum 'C62 Cl3 F3 N2 O4 P4 Re2 S'
_chemical_formula_weight 1584.86
_chemical_name_systematic ' ?'
_space_group_IT_number 14
_symmetry_cell_setting monoclinic
_symmetry_space_group_name_Hall '-P 2yn'
_symmetry_space_group_name_H-M 'P 1 21/n 1'
_atom_type_scat_source International_Tables_for_Xray_Crystallography
_audit_creation_date 11-04-96
_audit_creation_method from_MolEN_master_file_using_cif_in
_cell_angle_alpha 90.00
_cell_angle_beta 93.98(7)
_cell_angle_gamma 90.00
_cell_formula_units_Z 4
_cell_length_a 17.556(3)
_cell_length_b 14.988(3)
_cell_length_c 25.699(7)
_cell_measurement_reflns_used 25
_cell_measurement_temperature 293
_cell_measurement_theta_max 18
_cell_measurement_theta_min 16
_cell_volume 6746(3)
_computing_cell_refinement CAD4_(Enraf-Nonius,_1977)
_computing_data_collection CAD4_(Enraf-Nonius,_1977)
_computing_data_reduction PROCESS_MolEN_(Fair,_1990)
_computing_molecular_graphics ORTEP_(Johnson,_1976)
_computing_publication_material CIF_VAX_MolEN_(Fair,_1990)
_computing_structure_refinement LSFM_MolEN_(Fair,_1990)
_computing_structure_solution Direct_methods_(SIR,_Burla_et_al.,_1989)
_diffrn_ambient_temperature 293
_diffrn_measurement_device Enraf_Nonius_CAD4
_diffrn_measurement_method Enraf_Nonius_CAD4
_diffrn_radiation_type Mo-K\a
_diffrn_radiation_wavelength 0.71073
_diffrn_reflns_av_R_equivalents 0.043
_diffrn_reflns_limit_h_max 19
_diffrn_reflns_limit_h_min -18
_diffrn_reflns_limit_k_max 0
_diffrn_reflns_limit_k_min -16
_diffrn_reflns_limit_l_max 0
_diffrn_reflns_limit_l_min -27
_diffrn_reflns_number 9601
_diffrn_reflns_theta_max 22.67
_diffrn_reflns_theta_min 21.27
_diffrn_standards_interval_time 83
_diffrn_standards_number 3
_exptl_absorpt_coefficient_mu 3.936
_exptl_absorpt_correction_T_max 0.3337
_exptl_absorpt_correction_T_min 0.2126
_exptl_absorpt_correction_type refined_empirical_(Walker_&_Stuart,_1983)
_exptl_crystal_colour red
_exptl_crystal_density_diffrn 1.56
_exptl_crystal_description plate
_exptl_crystal_F_000 3112
_exptl_crystal_size_max 0.40
_exptl_crystal_size_mid 0.40
_exptl_crystal_size_min 0.23
_refine_diff_density_max 0.94
_refine_diff_density_min 0.00
_refine_ls_extinction_method none
_refine_ls_goodness_of_fit_obs 0.341
_refine_ls_hydrogen_treatment H_atoms_refined_U=1.3_x_U_bonding_atom
_refine_ls_number_parameters 761
_refine_ls_number_reflns 5276
_refine_ls_R_factor_all 0.136
_refine_ls_R_factor_obs 0.041
_refine_ls_shift/esd_max 0.077
_refine_ls_structure_factor_coef F
_refine_ls_weighting_details 'w = 1./(\sFo^2^ + ( 0.020*Fo )^2^ + 1.000 )'
_refine_ls_weighting_scheme calc
_refine_ls_wR_factor_obs 0.049
_reflns_number_observed 5276
_reflns_number_total 9363
_reflns_observed_criterion >3.0\s(I)
_cod_data_source_file ic9604831.cif
_cod_data_source_block WWU
_cod_depositor_comments
;
The following automatic conversions were performed:

'_geom_bond_publ_flag' value 'YES' changed to 'yes' according to the
built-in table from CIF Core dictionary named 'cif_core.dic' version
2.4.1 from 2010-06-29 (168 times).

'_geom_angle_publ_flag' value
'YES' changed to 'yes' according to the built-in table from CIF Core
dictionary named 'cif_core.dic' version 2.4.1 from 2010-06-29 (562
times).

Automatic conversion script
Id: cif_fix_values 1715 2011-07-08 13:25:40Z adriana 

The following automatic conversions were performed:

'_refine_ls_weighting_scheme' value '1./(\sFo^2^ + ( 0.020*Fo )^2^ +
1.000 )' was changed to 'calc'. New tag
'_refine_ls_weighting_details' was created. The value of the new tag
was set to 'w = 1./(\sFo^2^ + ( 0.020*Fo )^2^ + 1.000 )'.

Automatic conversion script
Id: cif_fix_values 3143 2015-03-26 13:38:13Z robertas 
;
_cod_original_cell_volume 6746(5)
_cod_original_formula_sum 'C62 Cl3 F3 N2 O4 P4 Re2 S1'
_cod_database_code 4323968

loop_
_symmetry_equiv_pos_as_xyz
'x, y, z'
'-x+1/2, y+1/2, -z+1/2'
'-x, -y, -z'
'x-1/2, -y-1/2, z-1/2'

loop_
_atom_site_aniso_label
_atom_site_aniso_U_11
_atom_site_aniso_U_22
_atom_site_aniso_U_33
_atom_site_aniso_U_12
_atom_site_aniso_U_13
_atom_site_aniso_U_23
Re1 0.0266(2) 0.0248(2) 0.0278(2) -0.0002(3) 0.0040(2) -0.0001(3)
Re2 0.0282(3) 0.0273(3) 0.0244(2) 0.0008(3) 0.0003(2) -0.0013(3)
Cl11 0.050(2) 0.044(2) 0.0295(18) -0.0057(18) -0.0010(17) 0.0014(17)
Cl12 0.046(2) 0.0332(19) 0.050(2) 0.0097(17) 0.0064(18) 0.0067(18)
Cl21 0.037(2) 0.040(2) 0.050(2) 0.0091(17) -0.0024(18) 0.0058(18)
S100 0.104(5) 0.192(8) 0.098(5) 0.008(6) -0.001(4) -0.022(5)
P1 0.0290(18) 0.0282(18) 0.0347(18) -0.0003(17) 0.0079(15) -0.0026(18)
P2 0.040(2) 0.035(2) 0.0334(19) 0.0020(19) 0.0066(17) 0.0043(19)
P3 0.0251(18) 0.038(2) 0.0338(19) 0.0029(17) 0.0013(16) 0.0004(18)
P4 0.0313(19) 0.0303(19) 0.0351(19) -0.0002(17) 0.0039(16) 0.0000(17)
F101 0.169(16) 0.177(17) 0.29(2) -0.020(15) 0.018(17) -0.047(18)
F102 0.221(16) 0.137(13) 0.36(2) -0.038(13) 0.141(14) -0.113(13)
F103 0.24(2) 0.21(2) 0.26(2) 0.038(19) -0.01(2) 0.066(19)
O10 0.048(6) 0.031(5) 0.056(6) -0.004(5) 0.007(5) -0.011(5)
O101 0.113(14) 0.19(2) 0.28(2) -0.005(15) 0.059(15) 0.04(2)
O102 0.19(2) 0.45(4) 0.112(13) 0.04(2) -0.060(13) 0.104(18)
O103 0.28(2) 0.20(2) 0.184(17) 0.070(19) 0.119(14) -0.018(17)
N20 0.037(6) 0.040(7) 0.026(6) 0.008(6) 0.003(5) -0.010(5)
N30 0.048(7) 0.028(6) 0.039(6) -0.001(6) -0.003(6) -0.015(6)
N200 0.34(5) 0.41(5) 0.32(4) -0.08(4) -0.04(4) 0.24(3)
C1 0.030(7) 0.028(7) 0.037(7) -0.008(6) 0.010(6) 0.005(6)
C2 0.040(8) 0.035(8) 0.042(8) -0.001(7) 0.012(7) 0.004(7)
C10 0.036(8) 0.023(7) 0.045(8) -0.005(6) -0.006(7) 0.000(7)
C20 0.023(6) 0.044(8) 0.017(6) 0.008(7) -0.001(5) 0.005(6)
C22 0.056(9) 0.019(7) 0.059(9) -0.006(7) 0.008(8) -0.008(7)
C23 0.081(12) 0.045(10) 0.055(10) 0.006(9) 0.012(9) -0.019(8)
C24 0.080(11) 0.036(9) 0.055(10) -0.016(9) 0.012(9) -0.020(8)
C25 0.053(10) 0.062(11) 0.052(10) 0.004(9) 0.006(8) -0.001(9)
C26 0.059(9) 0.020(7) 0.035(8) -0.003(7) 0.003(7) -0.005(6)
C27 0.061(11) 0.071(12) 0.077(12) 0.017(10) 0.014(9) -0.021(10)
C28 0.070(11) 0.059(11) 0.046(9) 0.002(9) -0.017(9) -0.014(9)
C30 0.049(9) 0.072(12) 0.035(8) 0.012(9) -0.002(8) -0.002(8)
C31 0.16(2) 0.088(15) 0.071(13) -0.036(15) -0.033(14) -0.015(13)
C100 0.066(11) 0.080(11) 0.094(12) 0.032(9) 0.006(10) -0.061(9)
C111 0.037(8) 0.042(8) 0.044(9) 0.007(7) 0.002(7) 0.012(7)
C112 0.038(8) 0.030(8) 0.071(10) 0.003(7) 0.021(7) -0.001(8)
C113 0.054(9) 0.046(9) 0.082(10) -0.017(8) 0.041(8) -0.016(9)
C114 0.064(9) 0.047(10) 0.063(9) 0.004(9) 0.039(7) 0.008(9)
C115 0.083(12) 0.054(10) 0.067(11) 0.025(9) 0.029(9) -0.008(9)
C116 0.051(9) 0.038(8) 0.046(8) 0.005(7) 0.019(7) -0.004(7)
C121 0.019(7) 0.041(8) 0.052(9) 0.002(6) 0.011(6) -0.005(7)
C122 0.036(8) 0.059(10) 0.042(8) 0.013(8) 0.013(7) 0.013(8)
C123 0.051(10) 0.060(11) 0.061(10) -0.019(9) -0.001(9) 0.014(9)
C124 0.038(9) 0.097(14) 0.062(11) -0.017(10) -0.005(8) -0.012(11)
C125 0.066(11) 0.068(11) 0.059(10) -0.011(11) -0.025(9) 0.003(10)
C126 0.047(9) 0.029(8) 0.067(10) 0.004(7) -0.013(8) 0.000(8)
C201 0.16(3) 0.20(2) 0.30(3) 0.00(2) 0.03(3) 0.180(19)
C202 0.18(3) 0.24(4) 0.44(7) -0.11(3) 0.02(4) -0.06(5)
C211 0.076(11) 0.043(8) 0.007(6) 0.006(8) -0.007(7) 0.002(6)
C212 0.127(16) 0.072(12) 0.035(9) -0.035(12) 0.012(10) -0.022(9)
C213 0.15(2) 0.094(17) 0.077(14) -0.023(16) -0.007(15) -0.009(14)
C214 0.24(3) 0.136(19) 0.031(10) 0.063(19) 0.006(14) -0.033(12)
C215 0.132(17) 0.18(2) 0.028(9) 0.074(16) 0.012(11) 0.008(13)
C216 0.113(14) 0.120(16) 0.035(9) 0.059(12) 0.015(10) 0.006(11)
C221 0.038(8) 0.047(9) 0.030(7) 0.006(7) 0.014(6) -0.010(7)
C222 0.052(10) 0.043(9) 0.077(11) 0.021(8) 0.001(9) 0.014(9)
C223 0.070(13) 0.039(10) 0.148(19) 0.012(10) 0.001(13) -0.015(12)
C224 0.082(13) 0.066(12) 0.104(15) 0.020(11) 0.003(12) 0.027(11)
C225 0.15(2) 0.061(12) 0.064(12) 0.021(13) 0.011(13) 0.023(10)
C226 0.099(14) 0.047(10) 0.044(10) 0.018(10) -0.007(10) 0.008(9)
C311 0.053(9) 0.033(8) 0.029(7) 0.003(7) 0.006(7) 0.003(7)
C312 0.037(8) 0.042(8) 0.022(7) 0.000(7) -0.007(6) 0.004(7)
C313 0.068(10) 0.065(11) 0.014(7) 0.011(9) -0.004(7) 0.009(7)
C314 0.060(10) 0.069(11) 0.052(10) 0.021(9) 0.004(9) -0.015(9)
C315 0.057(10) 0.080(12) 0.063(11) 0.022(10) 0.005(9) -0.023(10)
C316 0.044(9) 0.068(10) 0.050(9) 0.024(9) -0.011(8) -0.019(9)
C321 0.041(8) 0.027(7) 0.038(8) -0.012(7) -0.001(7) -0.007(7)
C322 0.019(7) 0.072(11) 0.048(9) 0.008(7) -0.015(7) -0.012(9)
C323 0.051(10) 0.088(13) 0.054(10) -0.001(11) -0.012(9) 0.001(11)
C324 0.050(10) 0.080(13) 0.090(13) -0.019(10) 0.006(10) -0.013(12)
C325 0.024(8) 0.094(14) 0.087(12) -0.002(9) 0.014(8) 0.003(12)
C326 0.050(9) 0.054(10) 0.062(10) -0.025(8) 0.015(8) -0.007(9)
C411 0.035(8) 0.031(8) 0.041(8) -0.003(7) 0.002(7) 0.004(7)
C412 0.059(10) 0.041(8) 0.043(8) -0.002(8) -0.002(8) -0.011(8)
C413 0.083(13) 0.052(10) 0.066(11) 0.000(10) 0.021(10) -0.006(9)
C414 0.082(13) 0.075(12) 0.073(12) -0.024(11) 0.004(11) -0.025(10)
C415 0.052(10) 0.085(14) 0.073(12) -0.022(10) -0.006(10) -0.008(11)
C416 0.052(10) 0.054(10) 0.057(10) -0.016(8) 0.000(8) -0.022(8)
C421 0.049(9) 0.026(7) 0.043(8) 0.000(7) 0.017(7) 0.005(7)
C422 0.048(9) 0.068(11) 0.034(8) 0.004(9) 0.006(7) -0.001(8)
C423 0.086(13) 0.058(11) 0.068(11) 0.025(10) 0.005(10) 0.026(9)
C424 0.091(12) 0.049(9) 0.052(9) 0.020(10) 0.024(9) 0.029(8)
C425 0.073(10) 0.039(9) 0.060(9) 0.000(9) 0.032(8) 0.017(8)
C426 0.050(8) 0.036(8) 0.045(8) 0.013(7) 0.025(7) 0.009(7)

loop_
_atom_site_label
_atom_site_fract_x
_atom_site_fract_y
_atom_site_fract_z
_atom_site_U_iso_or_equiv
_atom_site_thermal_displace_type
_atom_site_calc_flag
Re1 0.90376(3) 0.13381(4) 0.19809(2) 0.02630(12) Uani ?
Re2 1.00538(3) 0.03684(4) 0.22676(2) 0.02668(13) Uani ?
Cl11 0.8758(2) 0.1075(2) 0.10616(14) 0.0413(10) Uani ?
Cl12 0.8090(2) 0.2629(2) 0.19448(15) 0.0429(10) Uani ?
Cl21 1.1023(2) -0.0810(3) 0.24265(15) 0.0426(10) Uani ?
S100 1.2486(4) 0.0239(7) 0.4166(3) 0.132(3) Uani ?
P1 0.79439(19) 0.0401(3) 0.22356(14) 0.0304(9) Uani ?
P2 0.9288(2) -0.0469(3) 0.28771(14) 0.0358(10) Uani ?
P3 1.1026(2) 0.0897(3) 0.16784(15) 0.0324(10) Uani ?
P4 0.9936(2) 0.2462(2) 0.16799(15) 0.0322(10) Uani ?
F101 1.1806(12) -0.1233(14) 0.4248(10) 0.213(10) Uani ?
F102 1.2893(11) -0.1305(12) 0.3975(9) 0.234(9) Uani ?
F103 1.2810(14) -0.0914(16) 0.4749(10) 0.239(11) Uani ?
O10 0.9240(6) 0.2030(6) 0.3104(4) 0.045(3) Uani ?
O101 1.3238(11) 0.0482(17) 0.4109(10) 0.192(10) Uani ?
O102 1.2035(14) 0.018(2) 0.3627(7) 0.255(13) Uani ?
O103 1.2024(15) 0.0580(17) 0.4559(9) 0.219(10) Uani ?
N20 0.9520(6) -0.1041(8) 0.1387(4) 0.034(3) Uani ?
N30 1.0636(7) 0.1127(7) 0.2870(4) 0.038(3) Uani ?
N200 0.576(3) 0.212(3) 0.9905(16) 0.36(2) Uani ?
C1 0.8330(7) -0.0618(9) 0.2538(5) 0.031(4) Uani ?
C2 1.0662(8) 0.1896(10) 0.1332(6) 0.039(4) Uani ?
C10 0.9173(8) 0.1745(9) 0.2689(6) 0.035(4) Uani ?
C20 0.9662(7) -0.0497(9) 0.1704(5) 0.028(3) Uani ?
C21 0.9481(8) -0.1653(9) 0.0972(5) 0.034(3) Uiso ?
C22 1.0075(9) -0.2256(9) 0.0947(6) 0.044(4) Uani ?
C23 1.0078(10) -0.2824(11) 0.0524(6) 0.060(5) Uani ?
C24 0.9510(10) -0.2765(10) 0.0133(6) 0.057(5) Uani ?
C25 0.8912(9) -0.2211(12) 0.0176(6) 0.056(5) Uani ?
C26 0.8894(9) -0.1623(9) 0.0598(5) 0.038(4) Uani ?
C27 1.0705(10) -0.2333(13) 0.1378(7) 0.069(6) Uani ?
C28 0.8227(10) -0.1021(12) 0.0626(6) 0.059(5) Uani ?
C30 1.0899(9) 0.1545(12) 0.3167(6) 0.052(5) Uani ?
C31 1.1253(15) 0.2163(15) 0.3568(8) 0.108(8) Uani ?
C100 1.2499(10) -0.0726(12) 0.4200(7) 0.080(6) Uani ?
C111 0.7321(8) 0.0812(10) 0.2732(6) 0.041(4) Uani ?
C112 0.6759(8) 0.0222(10) 0.2891(6) 0.046(4) Uani ?
C113 0.6322(9) 0.0438(11) 0.3285(7) 0.059(5) Uani ?
C114 0.6419(9) 0.1227(11) 0.3552(6) 0.057(5) Uani ?
C115 0.6946(11) 0.1832(12) 0.3393(7) 0.067(5) Uani ?
C116 0.7409(9) 0.1622(10) 0.2984(6) 0.044(4) Uani ?
C121 0.7256(7) 0.0007(10) 0.1726(6) 0.037(4) Uani ?
C122 0.6969(8) -0.0872(11) 0.1702(6) 0.045(4) Uani ?
C123 0.6445(9) -0.1140(11) 0.1318(7) 0.057(5) Uani ?
C124 0.6162(9) -0.0522(14) 0.0962(7) 0.066(6) Uani ?
C125 0.6425(10) 0.0336(13) 0.0976(7) 0.065(5) Uani ?
C126 0.6952(9) 0.0608(10) 0.1353(6) 0.049(5) Uani ?
C201 0.633(2) 0.251(2) 1.0126(14) 0.218(14) Uani ?
C202 0.683(2) 0.292(3) 1.042(2) 0.29(3) Uani ?
C211 0.9178(9) -0.0001(10) 0.3516(5) 0.042(4) Uani ?
C212 0.9821(12) 0.0219(13) 0.3809(6) 0.078(6) Uani ?
C213 0.9798(15) 0.0557(16) 0.4302(9) 0.108(9) Uani ?
C214 0.9087(18) 0.0670(17) 0.4499(7) 0.135(10) Uani ?
C215 0.8439(13) 0.0429(19) 0.4231(7) 0.114(8) Uani ?
C216 0.8493(12) 0.0093(15) 0.3749(7) 0.089(7) Uani ?
C221 0.9537(8) -0.1631(10) 0.3036(5) 0.038(4) Uani ?
C222 0.9466(9) -0.2275(11) 0.2658(7) 0.058(5) Uani ?
C223 0.9603(11) -0.3177(12) 0.2800(9) 0.086(7) Uani ?
C224 0.9856(12) -0.3367(13) 0.3290(9) 0.084(7) Uani ?
C225 0.9943(14) -0.2742(13) 0.3660(8) 0.092(8) Uani ?
C226 0.9802(11) -0.1867(11) 0.3534(6) 0.064(6) Uani ?
C311 1.1253(9) 0.0150(9) 0.1149(5) 0.038(4) Uani ?
C312 1.0755(8) -0.0017(10) 0.0737(5) 0.034(4) Uani ?
C313 1.0915(9) -0.0591(11) 0.0331(5) 0.049(5) Uani ?
C314 1.1611(10) -0.1012(12) 0.0357(6) 0.060(5) Uani ?
C315 1.2137(10) -0.0854(13) 0.0764(7) 0.067(6) Uani ?
C316 1.1971(9) -0.0286(12) 0.1175(6) 0.055(5) Uani ?
C321 1.1972(8) 0.1220(9) 0.1959(5) 0.036(4) Uani ?
C322 1.2252(8) 0.0964(11) 0.2458(6) 0.047(5) Uani ?
C323 1.2969(10) 0.1280(14) 0.2648(7) 0.065(6) Uani ?
C324 1.3374(10) 0.1832(13) 0.2378(8) 0.073(6) Uani ?
C325 1.3141(9) 0.2111(14) 0.1884(7) 0.068(6) Uani ?
C326 1.2408(9) 0.1767(11) 0.1651(7) 0.055(5) Uani ?
C411 1.0419(8) 0.3138(9) 0.2177(5) 0.036(4) Uani ?
C412 0.9964(9) 0.3611(11) 0.2504(6) 0.048(4) Uani ?
C413 1.0292(11) 0.4205(12) 0.2877(7) 0.066(6) Uani ?
C414 1.1052(11) 0.4344(13) 0.2920(7) 0.077(6) Uani ?
C415 1.1524(10) 0.3889(13) 0.2603(7) 0.070(6) Uani ?
C416 1.1200(9) 0.3281(11) 0.2245(6) 0.055(5) Uani ?
C421 0.9654(8) 0.3331(9) 0.1211(5) 0.039(4) Uani ?
C422 0.8946(9) 0.3308(12) 0.0900(6) 0.050(5) Uani ?
C423 0.8787(11) 0.3973(12) 0.0519(7) 0.071(6) Uani ?
C424 0.9285(10) 0.4666(11) 0.0461(6) 0.063(5) Uani ?
C425 0.9948(10) 0.4679(11) 0.0768(6) 0.056(5) Uani ?
C426 1.0147(8) 0.4024(10) 0.1134(6) 0.043(4) Uani ?
H11 0.8355 -0.1056 0.2279 0.0404 Uiso calc
H12 0.7984 -0.0806 0.2789 0.0404 Uiso calc
H21 1.0451 0.1727 0.0996 0.0501 Uiso calc
H22 1.1077 0.2297 0.1293 0.0501 Uiso calc
H231 1.0375 -0.3003 0.0479 0.0751 Uiso calc
H241 0.9481 -0.3189 -0.0082 0.0746 Uiso calc
H251 0.8514 -0.2030 0.0044 0.0709 Uiso calc
H271 1.1065 -0.2751 0.1297 0.0977 Uiso calc
H272 1.0957 -0.1745 0.1415 0.0977 Uiso calc
H273 1.0493 -0.2456 0.1697 0.0977 Uiso calc
H281 0.7898 -0.1095 0.0329 0.0824 Uiso calc
H282 0.7988 -0.1142 0.0933 0.0824 Uiso calc
H283 0.8418 -0.0415 0.0639 0.0824 Uiso calc
H311 0.0840 0.2416 0.3767 0.1428 Uiso calc
H312 0.1563 0.1819 0.3823 0.1428 Uiso calc
H313 0.1523 0.2607 0.3430 0.1428 Uiso calc
H1121 0.6714 -0.0349 0.2736 0.0577 Uiso calc
H1131 0.5928 0.0046 0.3374 0.0766 Uiso calc
H1141 0.6127 0.1354 0.3837 0.0753 Uiso calc
H1151 0.7001 0.2400 0.3562 0.0848 Uiso calc
H1161 0.7782 0.2030 0.2885 0.0567 Uiso calc
H1221 0.7133 -0.1284 0.1971 0.0573 Uiso calc
H1231 0.6302 -0.1750 0.1284 0.0770 Uiso calc
H1241 0.5752 -0.0685 0.0725 0.0884 Uiso calc
H1251 0.6237 0.0752 0.0713 0.0835 Uiso calc
H1261 0.7124 0.1211 0.1360 0.0640 Uiso calc
H2021 0.1317 0.2039 0.5389 0.3220 Uiso calc
H2022 0.7009 0.3447 1.0669 0.3220 Uiso calc
H2023 0.6965 0.2413 1.0679 0.3220 Uiso calc
H2121 1.0304 0.0147 0.3667 0.0992 Uiso calc
H2131 1.0252 0.0700 0.4502 0.1355 Uiso calc
H2141 0.9106 0.0915 0.4849 0.1639 Uiso calc
H2151 0.7973 0.0516 0.4374 0.1657 Uiso calc
H2161 0.8039 -0.0073 0.3563 0.1132 Uiso calc
H2221 0.9308 -0.2135 0.2314 0.0763 Uiso calc
H2231 0.9524 -0.3642 0.2574 0.1157 Uiso calc
H2241 0.9984 -0.3970 0.3383 0.1082 Uiso calc
H2251 1.0120 -0.2895 0.4007 0.1233 Uiso calc
H2261 0.9876 -0.1414 0.3795 0.0851 Uiso calc
H3121 1.0274 0.0256 0.0731 0.0470 Uiso calc
H3131 1.0550 -0.0682 0.0043 0.0629 Uiso calc
H3141 1.1743 -0.1407 0.0090 0.0787 Uiso calc
H3151 1.2630 -0.1125 0.0763 0.0855 Uiso calc
H3161 1.2330 -0.0203 0.1468 0.0703 Uiso calc
H3221 1.1974 0.0561 0.2661 0.0646 Uiso calc
H3231 1.3177 0.1114 0.2976 0.0869 Uiso calc
H3241 1.3857 0.2038 0.2276 0.0903 Uiso calc
H3251 0.2591 0.2141 0.1887 0.0955 Uiso calc
H3261 1.2856 0.1994 0.1519 0.0701 Uiso calc
H4121 0.9434 0.3523 0.2477 0.0621 Uiso calc
H4131 0.9974 0.4522 0.3100 0.0878 Uiso calc
H4141 1.1262 0.4761 0.3174 0.0991 Uiso calc
H4151 1.2051 0.3979 0.2634 0.0958 Uiso calc
H4161 1.1528 0.2946 0.2038 0.0697 Uiso calc
H4221 0.8581 0.2859 0.0952 0.0648 Uiso calc
H4231 0.8342 0.3953 0.0301 0.0893 Uiso calc
H4241 0.9162 0.5121 0.0215 0.0816 Uiso calc
H4251 1.0284 0.5147 0.0719 0.0728 Uiso calc
H4261 1.0624 0.4060 0.1333 0.0544 Uiso calc

loop_
_geom_angle_atom_site_label_1
_geom_angle_atom_site_label_2
_geom_angle_atom_site_label_3
_geom_angle
_geom_angle_publ_flag
Re2 Re1 Cl11 107.5(3) yes
Re2 Re1 Cl12 161.6(3) yes
Re2 Re1 P1 98.6(3) yes
Re2 Re1 P4 91.8(3) yes
Re2 Re1 C10 81.9(13) yes
Cl11 Re1 Cl12 90.0(4) yes
Cl11 Re1 P1 93.3(4) yes
Cl11 Re1 P4 84.0(4) yes
Cl11 Re1 C10 169.9(13) yes
Cl12 Re1 P1 85.7(4) yes
Cl12 Re1 P4 84.3(4) yes
Cl12 Re1 C10 80.3(13) yes
P1 Re1 P4 169.6(4) yes
P1 Re1 C10 88.7(13) yes
P4 Re1 C10 92.3(13) yes
Re1 Re2 Cl21 169.4(3) yes
Re1 Re2 P2 94.4(3) yes
Re1 Re2 P3 98.5(3) yes
Re1 Re2 N30 102.2(10) yes
Re1 Re2 C20 87.7(11) yes
Cl21 Re2 P2 86.0(4) yes
Cl21 Re2 P3 80.5(4) yes
Cl21 Re2 N30 88.4(10) yes
Cl21 Re2 C20 81.7(11) yes
P2 Re2 P3 166.4(4) yes
P2 Re2 N30 93.7(11) yes
P2 Re2 C20 87.5(11) yes
P3 Re2 N30 87.6(11) yes
P3 Re2 C20 89.0(11) yes
N30 Re2 C20 169.9(15) yes
F101 S100 F102 49(2) yes
F101 S100 F103 53(3) yes
F101 S100 O101 134(4) yes
F101 S100 O102 79(4) yes
F101 S100 O103 88(4) yes
F101 S100 C100 29(3) yes
F102 S100 F103 51(3) yes
F102 S100 O101 86(4) yes
F102 S100 O102 85(5) yes
F102 S100 O103 131(4) yes
F102 S100 C100 23(3) yes
F103 S100 O101 94(4) yes
F103 S100 O102 128(5) yes
F103 S100 O103 86(4) yes
F103 S100 C100 39(4) yes
O101 S100 O102 111(5) yes
O101 S100 O103 125(6) yes
O101 S100 C100 105(5) yes
O102 S100 O103 112(5) yes
O102 S100 C100 90(6) yes
O103 S100 C100 109(5) yes
Re1 P1 C1 108.2(13) yes
Re1 P1 C111 119.8(16) yes
Re1 P1 C121 118.5(15) yes
C1 P1 C111 101.9(19) yes
C1 P1 C121 104(2) yes
C111 P1 C121 102(2) yes
Re2 P2 C1 106.2(13) yes
Re2 P2 C211 118.4(17) yes
Re2 P2 C221 119.4(14) yes
C1 P2 C211 109(2) yes
C1 P2 C221 101(2) yes
C211 P2 C221 102(2) yes
Re2 P3 C2 108.9(14) yes
Re2 P3 C311 116.8(15) yes
Re2 P3 C321 119.1(15) yes
C2 P3 C311 103(2) yes
C2 P3 C321 105(2) yes
C311 P3 C321 103(2) yes
Re1 P4 C2 108.7(15) yes
Re1 P4 C411 116.2(15) yes
Re1 P4 C421 123.0(16) yes
C2 P4 C411 108(2) yes
C2 P4 C421 100(2) yes
C411 P4 C421 99(2) yes
S100 F101 F102 64(3) yes
S100 F101 F103 59(3) yes
S100 F101 C100 29(3) yes
F102 F101 F103 59(4) yes
F102 F101 C100 37(3) yes
F103 F101 C100 44(5) yes
S100 F102 F101 67(3) yes
S100 F102 F103 61(3) yes
S100 F102 C100 26(5) yes
F101 F102 F103 63(4) yes
F101 F102 C100 43(4) yes
F103 F102 C100 46(5) yes
S100 F103 F101 68(3) yes
S100 F103 F102 68(3) yes
S100 F103 C100 37(3) yes
F101 F103 F102 59(4) yes
F101 F103 C100 42(4) yes
F102 F103 C100 37(4) yes
S100 O101 O102 37(3) yes
S100 O101 O103 28(3) yes
S100 O101 C100 39(3) yes
O102 O101 O103 60(3) yes
O102 O101 C100 54(4) yes
O103 O101 C100 59(3) yes
S100 O102 O101 33(3) yes
S100 O102 O103 33(3) yes
S100 O102 C100 43(3) yes
O101 O102 O103 62(3) yes
O101 O102 C100 59(3) yes
O103 O102 C100 61(3) yes
S100 O103 O101 27(3) yes
S100 O103 O102 36(3) yes
S100 O103 C100 36(3) yes
O101 O103 O102 58(3) yes
O101 O103 C100 55(3) yes
O102 O103 C100 52(3) yes
C20 N20 C21 169(4) yes
C20 N20 C22 142(3) yes
C20 N20 C26 155(3) yes
C21 N20 C22 31(2) yes
C21 N20 C26 29(2) yes
C22 N20 C26 60.1(19) yes
Re2 N30 C30 176(4) yes
Re2 N30 C31 175(3) yes
C30 N30 C31 1(4) yes
C201 N200 C202 5(14) yes
P1 C1 P2 113(2) yes
P3 C2 P4 112(2) yes
Re1 C10 O10 176(4) yes
Re2 C20 N20 172(3) yes
Re2 C20 C21 167(2) yes
N20 C20 C21 6(2) yes
N20 C21 C20 4.8(19) yes
N20 C21 C22 118(4) yes
N20 C21 C23 148(3) yes
N20 C21 C25 152(3) yes
N20 C21 C26 121(4) yes
N20 C21 C27 87(3) yes
N20 C21 C28 91(3) yes
C20 C21 C22 115(3) yes
C20 C21 C23 145(3) yes
C20 C21 C25 154(3) yes
C20 C21 C26 123(3) yes
C20 C21 C27 85(2) yes
C20 C21 C28 94(2) yes
C22 C21 C23 31(3) yes
C22 C21 C25 90(3) yes
C22 C21 C26 122(4) yes
C22 C21 C27 30(3) yes
C22 C21 C28 151(4) yes
C23 C21 C25 60(2) yes
C23 C21 C26 91(3) yes
C23 C21 C27 61(2) yes
C23 C21 C28 121(3) yes
C25 C21 C26 32(2) yes
C25 C21 C27 121(3) yes
C25 C21 C28 61(2) yes
C26 C21 C27 152(4) yes
C26 C21 C28 30(2) yes
C27 C21 C28 176(3) yes
N20 C22 C21 31(2) yes
N20 C22 C23 150(4) yes
N20 C22 C24 120(3) yes
N20 C22 C26 60.3(17) yes
N20 C22 C27 91(3) yes
C21 C22 C23 119(5) yes
C21 C22 C24 89(3) yes
C21 C22 C26 29(2) yes
C21 C22 C27 122(4) yes
C23 C22 C24 30(3) yes
C23 C22 C26 90(4) yes
C23 C22 C27 119(5) yes
C24 C22 C26 60(2) yes
C24 C22 C27 149(4) yes
C26 C22 C27 151(4) yes
C21 C23 C22 31(3) yes
C21 C23 C24 89(4) yes
C21 C23 C25 60(2) yes
C21 C23 C27 63(2) yes
C22 C23 C24 120(5) yes
C22 C23 C25 90(4) yes
C22 C23 C27 32(3) yes
C24 C23 C25 29(3) yes
C24 C23 C27 152(4) yes
C25 C23 C27 122(3) yes
C22 C24 C23 30(3) yes
C22 C24 C25 91(4) yes
C22 C24 C26 60(2) yes
C23 C24 C25 121(5) yes
C23 C24 C26 91(3) yes
C25 C24 C26 30(3) yes
C21 C25 C23 60(2) yes
C21 C25 C24 90(4) yes
C21 C25 C26 31(3) yes
C21 C25 C28 62(2) yes
C23 C25 C24 30(3) yes
C23 C25 C26 91(3) yes
C23 C25 C28 123(3) yes
C24 C25 C26 121(5) yes
C24 C25 C28 152(4) yes
C26 C25 C28 32(3) yes
N20 C26 C21 30(2) yes
N20 C26 C22 59.6(18) yes
N20 C26 C24 119(3) yes
N20 C26 C25 148(4) yes
N20 C26 C28 93(3) yes
C21 C26 C22 29(2) yes
C21 C26 C24 89(3) yes
C21 C26 C25 118(4) yes
C21 C26 C28 123(4) yes
C22 C26 C24 60(2) yes
C22 C26 C25 89(3) yes
C22 C26 C28 153(3) yes
C24 C26 C25 29(3) yes
C24 C26 C28 148(4) yes
C25 C26 C28 119(4) yes
C21 C27 C22 28(2) yes
C21 C27 C23 56(2) yes
C22 C27 C23 29(2) yes
C21 C28 C25 57(2) yes
C21 C28 C26 27(2) yes
C25 C28 C26 30(2) yes
N30 C30 C31 177(6) yes
N30 C31 C30 1(3) yes
S100 C100 F101 121(5) yes
S100 C100 F102 131(8) yes
S100 C100 F103 104(5) yes
S100 C100 O101 37(3) yes
S100 C100 O102 47(4) yes
S100 C100 O103 35(3) yes
F101 C100 F102 100(6) yes
F101 C100 F103 94(7) yes
F101 C100 O101 158(6) yes
F101 C100 O102 96(6) yes
F101 C100 O103 95(4) yes
F102 C100 F103 97(7) yes
F102 C100 O101 100(5) yes
F102 C100 O102 108(7) yes
F102 C100 O103 165(7) yes
F103 C100 O101 94(5) yes
F103 C100 O102 150(6) yes
F103 C100 O103 84(5) yes
O101 C100 O102 67(4) yes
O101 C100 O103 66(4) yes
O102 C100 O103 67(4) yes
P1 C111 C112 117(4) yes
P1 C111 C113 146(3) yes
P1 C111 C115 155(3) yes
P1 C111 C116 124(4) yes
C112 C111 C113 29(2) yes
C112 C111 C115 88(3) yes
C112 C111 C116 118(4) yes
C113 C111 C115 59(2) yes
C113 C111 C116 89(3) yes
C115 C111 C116 31(3) yes
C111 C112 C113 121(4) yes
C111 C112 C114 91(3) yes
C111 C112 C116 30(2) yes
C113 C112 C114 29(3) yes
C113 C112 C116 90(3) yes
C114 C112 C116 61(2) yes
C111 C113 C112 30(3) yes
C111 C113 C114 91(3) yes
C111 C113 C115 61(2) yes
C112 C113 C114 122(4) yes
C112 C113 C115 91(3) yes
C114 C113 C115 31(2) yes
C112 C114 C113 29(2) yes
C112 C114 C115 90(3) yes
C112 C114 C116 59.8(19) yes
C113 C114 C115 119(4) yes
C113 C114 C116 89(3) yes
C115 C114 C116 30(3) yes
C111 C115 C113 60(2) yes
C111 C115 C114 91(4) yes
C111 C115 C116 30(3) yes
C113 C115 C114 31(3) yes
C113 C115 C116 90(4) yes
C114 C115 C116 121(5) yes
C111 C116 C112 31(2) yes
C111 C116 C114 90(3) yes
C111 C116 C115 120(5) yes
C112 C116 C114 59(2) yes
C112 C116 C115 89(4) yes
C114 C116 C115 29(3) yes
P1 C121 C122 124(4) yes
P1 C121 C123 152(3) yes
P1 C121 C125 149(3) yes
P1 C121 C126 119(4) yes
C122 C121 C123 28(3) yes
C122 C121 C125 88(3) yes
C122 C121 C126 117(4) yes
C123 C121 C125 59(2) yes
C123 C121 C126 89(3) yes
C125 C121 C126 29(3) yes
C121 C122 C123 122(5) yes
C121 C122 C124 91(3) yes
C121 C122 C126 31(3) yes
C123 C122 C124 31(3) yes
C123 C122 C126 91(4) yes
C124 C122 C126 60(2) yes
C121 C123 C122 30(3) yes
C121 C123 C124 89(4) yes
C121 C123 C125 60(2) yes
C122 C123 C124 119(5) yes
C122 C123 C125 89(4) yes
C124 C123 C125 30(3) yes
C122 C124 C123 31(3) yes
C122 C124 C125 90(4) yes
C122 C124 C126 61(2) yes
C123 C124 C125 121(5) yes
C123 C124 C126 91(4) yes
C125 C124 C126 29(3) yes
C121 C125 C123 61(2) yes
C121 C125 C124 91(4) yes
C121 C125 C126 30(3) yes
C123 C125 C124 30(3) yes
C123 C125 C126 91(4) yes
C124 C125 C126 121(5) yes
C121 C126 C122 32(2) yes
C121 C126 C124 91(3) yes
C121 C126 C125 121(5) yes
C122 C126 C124 59(2) yes
C122 C126 C125 89(4) yes
C124 C126 C125 30(3) yes
N200 C201 C202 170(26) yes
N200 C202 C201 5(13) yes
P2 C211 C212 117(4) yes
P2 C211 C213 147(4) yes
P2 C211 C215 153(4) yes
P2 C211 C216 126(4) yes
C212 C211 C213 29(4) yes
C212 C211 C215 89(4) yes
C212 C211 C216 117(5) yes
C213 C211 C215 60(3) yes
C213 C211 C216 88(4) yes
C215 C211 C216 28(4) yes
C211 C212 C213 122(7) yes
C211 C212 C214 90(5) yes
C211 C212 C216 32(3) yes
C213 C212 C214 31(5) yes
C213 C212 C216 90(5) yes
C214 C212 C216 59(4) yes
C211 C213 C212 29(4) yes
C211 C213 C214 89(6) yes
C211 C213 C215 61(3) yes
C212 C213 C214 118(8) yes
C212 C213 C215 90(5) yes
C214 C213 C215 28(4) yes
C212 C214 C213 31(4) yes
C212 C214 C215 91(5) yes
C212 C214 C216 60(3) yes
C213 C214 C215 122(7) yes
C213 C214 C216 91(5) yes
C215 C214 C216 31(4) yes
C211 C215 C213 59(3) yes
C211 C215 C214 89(5) yes
C211 C215 C216 29(4) yes
C213 C215 C214 29(4) yes
C213 C215 C216 88(5) yes
C214 C215 C216 117(7) yes
C211 C216 C212 31(3) yes
C211 C216 C214 92(5) yes
C211 C216 C215 124(7) yes
C212 C216 C214 61(4) yes
C212 C216 C215 92(6) yes
C214 C216 C215 31(5) yes
P2 C221 C222 120(4) yes
P2 C221 C223 151(3) yes
P2 C221 C225 150(3) yes
P2 C221 C226 121(4) yes
C222 C221 C223 31(3) yes
C222 C221 C225 90(4) yes
C222 C221 C226 119(5) yes
C223 C221 C225 59(3) yes
C223 C221 C226 88(4) yes
C225 C221 C226 30(3) yes
C221 C222 C223 119(6) yes
C221 C222 C224 90(4) yes
C221 C222 C226 31(3) yes
C223 C222 C224 30(4) yes
C223 C222 C226 89(4) yes
C224 C222 C226 59(3) yes
C221 C223 C222 30(3) yes
C221 C223 C224 89(5) yes
C221 C223 C225 60(2) yes
C222 C223 C224 119(6) yes
C222 C223 C225 90(4) yes
C224 C223 C225 29(4) yes
C222 C224 C223 31(3) yes
C222 C224 C225 91(4) yes
C222 C224 C226 60(2) yes
C223 C224 C225 122(6) yes
C223 C224 C226 92(4) yes
C225 C224 C226 31(3) yes
C221 C225 C223 61(2) yes
C221 C225 C224 90(4) yes
C221 C225 C226 30(3) yes
C223 C225 C224 29(3) yes
C223 C225 C226 91(4) yes
C224 C225 C226 120(6) yes
C221 C226 C222 30(3) yes
C221 C226 C224 91(4) yes
C221 C226 C225 121(6) yes
C222 C226 C224 61(3) yes
C222 C226 C225 90(4) yes
C224 C226 C225 30(4) yes
P3 C311 C312 122(4) yes
P3 C311 C313 151(3) yes
P3 C311 C315 150(3) yes
P3 C311 C316 119(4) yes
C312 C311 C313 29(2) yes
C312 C311 C315 88(3) yes
C312 C311 C316 118(4) yes
C313 C311 C315 59(2) yes
C313 C311 C316 90(3) yes
C315 C311 C316 31(3) yes
C311 C312 C313 123(4) yes
C311 C312 C314 93(3) yes
C311 C312 C316 32(2) yes
C313 C312 C314 31(3) yes
C313 C312 C316 92(3) yes
C314 C312 C316 61(2) yes
C311 C313 C312 28(2) yes
C311 C313 C314 90(3) yes
C311 C313 C315 61(2) yes
C312 C313 C314 118(4) yes
C312 C313 C315 88(3) yes
C314 C313 C315 30(3) yes
C312 C314 C313 31(2) yes
C312 C314 C315 89(3) yes
C312 C314 C316 59.5(19) yes
C313 C314 C315 121(5) yes
C313 C314 C316 91(3) yes
C315 C314 C316 30(3) yes
C311 C315 C313 60(2) yes
C311 C315 C314 90(4) yes
C311 C315 C316 31(3) yes
C313 C315 C314 30(3) yes
C313 C315 C316 91(3) yes
C314 C315 C316 121(5) yes
C311 C316 C312 30(2) yes
C311 C316 C314 89(3) yes
C311 C316 C315 118(5) yes
C312 C316 C314 59(2) yes
C312 C316 C315 88(3) yes
C314 C316 C315 29(3) yes
P3 C321 C322 123(3) yes
P3 C321 C323 154(3) yes
P3 C321 C325 148(3) yes
P3 C321 C326 117(4) yes
C322 C321 C323 31(3) yes
C322 C321 C325 89(3) yes
C322 C321 C326 121(4) yes
C323 C321 C325 58(2) yes
C323 C321 C326 90(3) yes
C325 C321 C326 32(3) yes
C321 C322 C323 119(5) yes
C321 C322 C324 91(4) yes
C321 C322 C326 30(2) yes
C323 C322 C324 28(3) yes
C323 C322 C326 89(4) yes
C324 C322 C326 61(2) yes
C321 C323 C322 31(3) yes
C321 C323 C324 92(4) yes
C321 C323 C325 62(2) yes
C322 C323 C324 122(5) yes
C322 C323 C325 93(4) yes
C324 C323 C325 29(3) yes
C322 C324 C323 30(3) yes
C322 C324 C325 93(4) yes
C322 C324 C326 61(2) yes
C323 C324 C325 123(6) yes
C323 C324 C326 90(4) yes
C325 C324 C326 32(3) yes
C321 C325 C323 60(2) yes
C321 C325 C324 88(4) yes
C321 C325 C326 30(3) yes
C323 C325 C324 28(3) yes
C323 C325 C326 90(4) yes
C324 C325 C326 118(5) yes
C321 C326 C322 30(2) yes
C321 C326 C324 88(4) yes
C321 C326 C325 118(5) yes
C322 C326 C324 59(2) yes
C322 C326 C325 88(4) yes
C324 C326 C325 30(3) yes
P4 C411 C412 117(3) yes
P4 C411 C413 147(3) yes
P4 C411 C415 154(3) yes
P4 C411 C416 126(4) yes
C412 C411 C413 30(3) yes
C412 C411 C415 88(3) yes
C412 C411 C416 117(4) yes
C413 C411 C415 58(2) yes
C413 C411 C416 87(3) yes
C415 C411 C416 29(3) yes
C411 C412 C413 121(5) yes
C411 C412 C414 92(3) yes
C411 C412 C416 32(2) yes
C413 C412 C414 29(3) yes
C413 C412 C416 89(4) yes
C414 C412 C416 60(2) yes
C411 C413 C412 30(3) yes
C411 C413 C414 91(4) yes
C411 C413 C415 61(2) yes
C412 C413 C414 121(5) yes
C412 C413 C415 91(4) yes
C414 C413 C415 30(3) yes
C412 C414 C413 30(3) yes
C412 C414 C415 90(4) yes
C412 C414 C416 59(2) yes
C413 C414 C415 120(6) yes
C413 C414 C416 90(4) yes
C415 C414 C416 31(3) yes
C411 C415 C413 61(2) yes
C411 C415 C414 90(4) yes
C411 C415 C416 29(3) yes
C413 C415 C414 29(3) yes
C413 C415 C416 89(4) yes
C414 C415 C416 119(5) yes
C411 C416 C412 32(3) yes
C411 C416 C414 92(4) yes
C411 C416 C415 123(5) yes
C412 C416 C414 60(2) yes
C412 C416 C415 91(4) yes
C414 C416 C415 31(3) yes
P4 C421 C422 123(4) yes
P4 C421 C423 152(3) yes
P4 C421 C425 149(3) yes
P4 C421 C426 119(4) yes
C422 C421 C423 30(3) yes
C422 C421 C425 88(3) yes
C422 C421 C426 118(4) yes
C423 C421 C425 58(2) yes
C423 C421 C426 88(3) yes
C425 C421 C426 30(3) yes
C421 C422 C423 119(5) yes
C421 C422 C424 90(3) yes
C421 C422 C426 30(2) yes
C423 C422 C424 29(3) yes
C423 C422 C426 89(4) yes
C424 C422 C426 60(2) yes
C421 C423 C422 30(3) yes
C421 C423 C424 90(4) yes
C421 C423 C425 60(2) yes
C422 C423 C424 121(6) yes
C422 C423 C425 90(4) yes
C424 C423 C425 31(3) yes
C422 C424 C423 30(3) yes
C422 C424 C425 88(3) yes
C422 C424 C426 60(2) yes
C423 C424 C425 118(5) yes
C423 C424 C426 90(4) yes
C425 C424 C426 29(3) yes
C421 C425 C423 62(2) yes
C421 C425 C424 93(4) yes
C421 C425 C426 30(3) yes
C423 C425 C424 31(3) yes
C423 C425 C426 92(4) yes
C424 C425 C426 123(5) yes
C421 C426 C422 32(3) yes
C421 C426 C424 92(4) yes
C421 C426 C425 120(5) yes
C422 C426 C424 60(2) yes
C422 C426 C425 88(4) yes
C424 C426 C425 28(3) yes

loop_
_geom_bond_atom_site_label_1
_geom_bond_atom_site_label_2
_geom_bond_distance
_geom_bond_publ_flag
Re1 Re2 2.378(3) yes
Re1 Cl11 2.412(11) yes
Re1 Cl12 2.550(11) yes
Re1 P1 2.502(11) yes
Re1 P4 2.469(12) yes
Re1 C10 1.92(5) yes
Re2 Cl21 2.467(11) yes
Re2 P2 2.476(12) yes
Re2 P3 2.489(11) yes
Re2 N30 2.12(4) yes
Re2 C20 2.03(5) yes
S100 F101 2.52(8) yes
S100 F102 2.48(7) yes
S100 F103 2.33(8) yes
S100 O101 1.39(6) yes
S100 O102 1.55(6) yes
S100 O103 1.43(6) yes
S100 C100 1.45(8) yes
P1 C1 1.82(4) yes
P1 C111 1.84(5) yes
P1 C121 1.82(5) yes
P2 C1 1.85(4) yes
P2 C211 1.81(4) yes
P2 C221 1.83(5) yes
P3 C2 1.83(5) yes
P3 C311 1.83(4) yes
P3 C321 1.83(4) yes
P4 C2 1.82(4) yes
P4 C411 1.80(5) yes
P4 C421 1.82(5) yes
F101 F102 2.08(9) yes
F101 F103 2.16(12) yes
F101 C100 1.45(9) yes
F102 F103 2.09(13) yes
F102 C100 1.27(7) yes
F103 C100 1.50(14) yes
O10 C10 1.15(5) yes
O101 O102 2.42(11) yes
O101 O103 2.50(10) yes
O101 C100 2.25(11) yes
O102 O103 2.47(11) yes
O102 C100 2.13(11) yes
O103 C100 2.34(9) yes
N20 C20 1.17(5) yes
N20 C21 1.41(5) yes
N20 C22 2.39(6) yes
N20 C26 2.40(6) yes
N30 C30 1.07(6) yes
N30 C31 2.56(7) yes
N200 C201 1.3(2) yes
N200 C202 2.5(3) yes
C20 C21 2.56(6) yes
C21 C22 1.38(6) yes
C21 C23 2.38(7) yes
C21 C25 2.37(7) yes
C21 C26 1.36(6) yes
C21 C27 2.54(7) yes
C21 C28 2.50(7) yes
C22 C23 1.38(6) yes
C22 C24 2.38(7) yes
C22 C26 2.40(7) yes
C22 C27 1.51(7) yes
C23 C24 1.37(7) yes
C23 C25 2.36(8) yes
C23 C27 2.50(8) yes
C24 C25 1.35(7) yes
C24 C26 2.39(7) yes
C25 C26 1.40(7) yes
C25 C28 2.48(8) yes
C26 C28 1.48(7) yes
C30 C31 1.49(8) yes
C111 C112 1.41(6) yes
C111 C113 2.40(6) yes
C111 C115 2.41(7) yes
C111 C116 1.38(6) yes
C112 C113 1.35(6) yes
C112 C114 2.38(7) yes
C112 C116 2.39(7) yes
C113 C114 1.37(7) yes
C113 C115 2.37(8) yes
C114 C115 1.38(7) yes
C114 C116 2.42(6) yes
C115 C116 1.41(6) yes
C121 C122 1.41(7) yes
C121 C123 2.42(7) yes
C121 C125 2.39(7) yes
C121 C126 1.39(6) yes
C122 C123 1.36(7) yes
C122 C124 2.35(7) yes
C122 C126 2.39(7) yes
C123 C124 1.37(8) yes
C123 C125 2.38(8) yes
C124 C125 1.37(8) yes
C124 C126 2.37(7) yes
C125 C126 1.36(7) yes
C201 C202 1.3(3) yes
C211 C212 1.35(7) yes
C211 C213 2.38(9) yes
C211 C215 2.41(8) yes
C211 C216 1.39(8) yes
C212 C213 1.37(9) yes
C212 C214 2.36(10) yes
C212 C216 2.33(10) yes
C213 C214 1.39(12) yes
C213 C215 2.39(12) yes
C214 C215 1.34(12) yes
C214 C216 2.30(11) yes
C215 C216 1.35(9) yes
C221 C222 1.37(7) yes
C221 C223 2.40(7) yes
C221 C225 2.39(8) yes
C221 C226 1.38(7) yes
C222 C223 1.42(8) yes
C222 C224 2.37(8) yes
C222 C226 2.37(8) yes
C223 C224 1.34(9) yes
C223 C225 2.34(10) yes
C224 C225 1.34(9) yes
C224 C226 2.34(9) yes
C225 C226 1.37(8) yes
C311 C312 1.35(6) yes
C311 C313 2.42(6) yes
C311 C315 2.42(7) yes
C311 C316 1.42(6) yes
C312 C313 1.40(6) yes
C312 C314 2.38(7) yes
C312 C316 2.38(6) yes
C313 C314 1.37(7) yes
C313 C315 2.38(7) yes
C314 C315 1.37(7) yes
C314 C316 2.41(7) yes
C315 C316 1.40(7) yes
C321 C322 1.39(6) yes
C321 C323 2.40(7) yes
C321 C325 2.47(7) yes
C321 C326 1.40(6) yes
C322 C323 1.40(7) yes
C322 C324 2.38(8) yes
C322 C326 2.43(7) yes
C323 C324 1.32(8) yes
C323 C325 2.36(8) yes
C324 C325 1.37(8) yes
C324 C326 2.44(9) yes
C325 C326 1.48(7) yes
C411 C412 1.39(6) yes
C411 C413 2.43(7) yes
C411 C415 2.44(7) yes
C411 C416 1.39(6) yes
C412 C413 1.40(7) yes
C412 C414 2.39(8) yes
C412 C416 2.37(7) yes
C413 C414 1.35(8) yes
C413 C415 2.37(8) yes
C414 C415 1.38(8) yes
C414 C416 2.38(8) yes
C415 C416 1.39(7) yes
C421 C422 1.43(7) yes
C421 C423 2.45(7) yes
C421 C425 2.39(6) yes
C421 C426 1.38(6) yes
C422 C423 1.41(7) yes
C422 C424 2.42(7) yes
C422 C426 2.41(7) yes
C423 C424 1.37(8) yes
C423 C425 2.34(9) yes
C424 C425 1.36(8) yes
C424 C426 2.42(7) yes
C425 C426 1.39(7) yes
